data_4133277
loop_
_publ_author_name
'Tang, Man-Chung'
'Leung, Ming-Yi'
'Lai, Shiu-Lun'
'Ng, Maggie'
'Chan, Mei-Yee'
'Wing-Wah Yam, Vivian'

_publ_section_title
;
 Realization of Thermally Stimulated Delayed Phosphorescence in
 Arylgold(III) Complexes and Efficient Gold(III) Based Blue-Emitting
 Organic Light-Emitting Devices.
;
_journal_issue 40
_journal_name_full 'Journal of the American Chemical Society'
_journal_page_first 13115
_journal_page_last 13124
_journal_paper_doi 10.1021/jacs.8b09205
_journal_volume 140
_journal_year 2018
_chemical_formula_moiety 'C39 H40 Au F2 N3'
_chemical_formula_sum 'C39 H40 Au F2 N3'
_chemical_formula_weight 785.70
_space_group_crystal_system monoclinic
_space_group_IT_number 14
_space_group_name_Hall '-P 2yn'
_space_group_name_H-M_alt 'P 1 21/n 1'
_atom_sites_solution_hydrogens geom
_audit_creation_method SHELXL-2014/7
_cell_angle_alpha 90
_cell_angle_beta 98.4420(10)
_cell_angle_gamma 90
_cell_formula_units_Z 4
_cell_length_a 7.3969(4)
_cell_length_b 22.2469(11)
_cell_length_c 20.6523(10)
_cell_measurement_reflns_used 223
_cell_measurement_temperature 100(2)
_cell_measurement_theta_max 22.5
_cell_measurement_theta_min 2.8
_cell_volume 3361.7(3)
_computing_structure_refinement 'SHELXL-2014/7 (Sheldrick, 2014)'
_diffrn_ambient_temperature 100(2)
_diffrn_detector_area_resol_mean 10.4167
_diffrn_measured_fraction_theta_full 0.999
_diffrn_measured_fraction_theta_max 0.999
_diffrn_measurement_device_type 'Bruker D8 VENTURE FIXED-CHI PHOTON 100 CMOS'
_diffrn_measurement_method '\f and \w scans'
_diffrn_radiation_type MoK\a
_diffrn_radiation_wavelength 0.71073
_diffrn_reflns_av_R_equivalents 0.0566
_diffrn_reflns_av_unetI/netI 0.0474
_diffrn_reflns_Laue_measured_fraction_full 0.999
_diffrn_reflns_Laue_measured_fraction_max 0.999
_diffrn_reflns_limit_h_max 8
_diffrn_reflns_limit_h_min -8
_diffrn_reflns_limit_k_max 26
_diffrn_reflns_limit_k_min -26
_diffrn_reflns_limit_l_max 24
_diffrn_reflns_limit_l_min -24
_diffrn_reflns_number 25210
_diffrn_reflns_point_group_measured_fraction_full 0.999
_diffrn_reflns_point_group_measured_fraction_max 0.999
_diffrn_reflns_theta_full 25.026
_diffrn_reflns_theta_max 25.026
_diffrn_reflns_theta_min 2.085
_diffrn_source 'I\mS HB micro-focus sealed tube'
_exptl_absorpt_coefficient_mu 4.419
_exptl_absorpt_correction_type multi-scan
_exptl_absorpt_process_details 'SADABS-2014/5 - Bruker AXS area detector scaling and absorption correction'
_exptl_crystal_colour yellow
_exptl_crystal_density_diffrn 1.552
_exptl_crystal_description needle
_exptl_crystal_F_000 1568
_exptl_crystal_size_max 0.339
_exptl_crystal_size_mid 0.154
_exptl_crystal_size_min 0.141
_exptl_transmission_factor_max 0.0955
_exptl_transmission_factor_min 0.0275
_refine_diff_density_max 1.825
_refine_diff_density_min -1.328
_refine_diff_density_rms 0.110
_refine_ls_extinction_method none
_refine_ls_goodness_of_fit_ref 1.036
_refine_ls_hydrogen_treatment constr
_refine_ls_matrix_type full
_refine_ls_number_parameters 415
_refine_ls_number_reflns 5942
_refine_ls_number_restraints 0
_refine_ls_restrained_S_all 1.036
_refine_ls_R_factor_all 0.0317
_refine_ls_R_factor_gt 0.0277
_refine_ls_shift/su_max 0.002
_refine_ls_shift/su_mean 0.000
_refine_ls_structure_factor_coef Fsqd
_refine_ls_weighting_details 'w=1/[\s^2^(Fo^2^)+(0.0336P)^2^+0.3870P] where P=(Fo^2^+2Fc^2^)/3'
_refine_ls_weighting_scheme calc
_refine_ls_wR_factor_gt 0.0684
_refine_ls_wR_factor_ref 0.0707
_reflns_Friedel_coverage 0.000
_reflns_number_gt 5403
_reflns_number_total 5942
_reflns_threshold_expression 'I > 2\s(I)'
_cod_data_source_file ja8b09205_si_002.cif
_cod_data_source_block mo_CHEM0272
_cod_original_sg_symbol_H-M 'P 21/n'
_cod_database_code 4133277
_shelx_shelxl_version_number 2014/7
_shelx_space_group_comment
;
The symmetry employed for this shelxl refinement is uniquely defined
by the following loop, which should always be used as a source of
symmetry information in preference to the above space-group names.
They are only intended as comments.
;
_shelx_estimated_absorpt_t_min 0.316
_shelx_estimated_absorpt_t_max 0.575

loop_
_space_group_symop_operation_xyz
'x, y, z'
'-x+1/2, y+1/2, -z+1/2'
'-x, -y, -z'
'x-1/2, -y-1/2, z-1/2'

loop_
_atom_site_label
_atom_site_type_symbol
_atom_site_fract_x
_atom_site_fract_y
_atom_site_fract_z
_atom_site_U_iso_or_equiv
_atom_site_adp_type
_atom_site_occupancy
_atom_site_site_symmetry_order
_atom_site_calc_flag
_atom_site_refinement_flags_posn
_atom_site_refinement_flags_adp
Au1 Au 0.74094(2) 0.43342(2) 0.49106(2) 0.01538(7) Uani 1 1 d . .
N1 N 0.7350(3) 0.52361(14) 0.49368(12) 0.0151(6) Uani 1 1 d . .
F1 F 0.7032(3) 0.21248(9) 0.58841(12) 0.0377(6) Uani 1 1 d . .
F2 F 0.8499(3) 0.22602(9) 0.37595(11) 0.0378(6) Uani 1 1 d . .
N3 N 0.8133(4) 0.61198(12) 0.55105(14) 0.0175(6) Uani 1 1 d . .
N2 N 0.6563(3) 0.61403(12) 0.43999(13) 0.0157(6) Uani 1 1 d . .
C7 C 0.6568(4) 0.55444(16) 0.44067(17) 0.0170(7) Uani 1 1 d . .
C9 C 0.8136(5) 0.55275(16) 0.54751(17) 0.0176(7) Uani 1 1 d . .
C1 C 0.5990(4) 0.45193(16) 0.39831(17) 0.0190(7) Uani 1 1 d . .
C15 C 0.8940(4) 0.51126(15) 0.59861(16) 0.0178(7) Uani 1 1 d . .
C10 C 0.8805(4) 0.44918(15) 0.58479(18) 0.0176(7) Uani 1 1 d . .
C6 C 0.5785(4) 0.51463(15) 0.38732(16) 0.0180(7) Uani 1 1 d . .
C8 C 0.7340(4) 0.64028(18) 0.49647(16) 0.0181(8) Uani 1 1 d . .
C16 C 0.7519(4) 0.34351(17) 0.48775(16) 0.0169(7) Uani 1 1 d . .
C11 C 0.9530(4) 0.40948(15) 0.63444(16) 0.0174(7) Uani 1 1 d . .
H11 H 0.9473 0.3675 0.6261 0.021 Uiso 1 1 calc R U
C2 C 0.5277(4) 0.41400(16) 0.34700(17) 0.0170(7) Uani 1 1 d . .
H2 H 0.5352 0.3718 0.3536 0.020 Uiso 1 1 calc R U
C21 C 0.7159(4) 0.30757(15) 0.54011(18) 0.0219(8) Uani 1 1 d . .
H21 H 0.6811 0.3255 0.5782 0.026 Uiso 1 1 calc R U
C12 C 1.0336(5) 0.42974(14) 0.69594(19) 0.0193(8) Uani 1 1 d . .
C5 C 0.4899(4) 0.53712(16) 0.32826(17) 0.0200(7) Uani 1 1 d . .
H5 H 0.4737 0.5792 0.3221 0.024 Uiso 1 1 calc R U
C14 C 0.9826(4) 0.53235(16) 0.65858(16) 0.0190(7) Uani 1 1 d . .
H14 H 0.9964 0.5743 0.6663 0.023 Uiso 1 1 calc R U
C17 C 0.7994(4) 0.31452(15) 0.43249(17) 0.0217(8) Uani 1 1 d . .
H17 H 0.8258 0.3373 0.3961 0.026 Uiso 1 1 calc R U
C13 C 1.0502(4) 0.49160(15) 0.70673(17) 0.0200(7) Uani 1 1 d . .
H13 H 1.1088 0.5059 0.7478 0.024 Uiso 1 1 calc R U
C4 C 0.4255(4) 0.49759(15) 0.27860(16) 0.0199(7) Uani 1 1 d . .
H4 H 0.3659 0.5130 0.2381 0.024 Uiso 1 1 calc R U
C27 C 0.7477(4) 0.73680(15) 0.55771(17) 0.0208(7) Uani 1 1 d . .
H27 H 0.7570 0.7145 0.5973 0.025 Uiso 1 1 calc R U
C39 C 0.7359(4) 0.90154(19) 0.50735(17) 0.0226(8) Uani 1 1 d . .
C3 C 0.4457(5) 0.43592(14) 0.2864(2) 0.0214(8) Uani 1 1 d . .
C20 C 0.7312(5) 0.24640(17) 0.5360(2) 0.0284(9) Uani 1 1 d . .
C23 C 0.7225(4) 0.74024(15) 0.44127(17) 0.0205(7) Uani 1 1 d . .
H23 H 0.7117 0.7204 0.4001 0.025 Uiso 1 1 calc R U
C24 C 0.7251(5) 0.80215(15) 0.44346(17) 0.0211(7) Uani 1 1 d . .
H24 H 0.7190 0.8241 0.4038 0.025 Uiso 1 1 calc R U
C35 C 1.0936(5) 0.38362(15) 0.75020(17) 0.0220(8) Uani 1 1 d . .
C18 C 0.8077(5) 0.25295(16) 0.43114(19) 0.0277(9) Uani 1 1 d . .
C26 C 0.7465(5) 0.79806(15) 0.55983(17) 0.0213(7) Uani 1 1 d . .
H26 H 0.7526 0.8175 0.6011 0.026 Uiso 1 1 calc R U
C31 C 0.3841(5) 0.39142(15) 0.23063(17) 0.0230(8) Uani 1 1 d . .
C25 C 0.7366(4) 0.83356(18) 0.50284(16) 0.0197(8) Uani 1 1 d . .
C22 C 0.7354(4) 0.70640(17) 0.49820(15) 0.0165(7) Uani 1 1 d . .
C19 C 0.7761(5) 0.21698(18) 0.4817(2) 0.0301(9) Uani 1 1 d . .
H19 H 0.7844 0.1744 0.4797 0.036 Uiso 1 1 calc R U
C32 C 1.2083(6) 0.41182(17) 0.80988(19) 0.0310(9) Uani 1 1 d . .
H32A H 1.3151 0.4317 0.7965 0.046 Uiso 1 1 calc R U
H32B H 1.2490 0.3804 0.8420 0.046 Uiso 1 1 calc R U
H32C H 1.1346 0.4414 0.8295 0.046 Uiso 1 1 calc R U
C36 C 0.7334(6) 0.93250(14) 0.4413(2) 0.0318(10) Uani 1 1 d . .
H36A H 0.8410 0.9202 0.4220 0.048 Uiso 1 1 calc R U
H36B H 0.7353 0.9762 0.4474 0.048 Uiso 1 1 calc R U
H36C H 0.6224 0.9210 0.4120 0.048 Uiso 1 1 calc R U
C33 C 1.2049(5) 0.33280(16) 0.72459(17) 0.0290(9) Uani 1 1 d . .
H33A H 1.3084 0.3500 0.7063 0.043 Uiso 1 1 calc R U
H33B H 1.1268 0.3104 0.6904 0.043 Uiso 1 1 calc R U
H33C H 1.2503 0.3056 0.7607 0.043 Uiso 1 1 calc R U
C30 C 0.5541(5) 0.35810(18) 0.21432(19) 0.0357(10) Uani 1 1 d . .
H30A H 0.6428 0.3873 0.2024 0.053 Uiso 1 1 calc R U
H30B H 0.5184 0.3307 0.1775 0.053 Uiso 1 1 calc R U
H30C H 0.6095 0.3351 0.2526 0.053 Uiso 1 1 calc R U
C37 C 0.5641(6) 0.92142(16) 0.5358(2) 0.0346(10) Uani 1 1 d . .
H37A H 0.4548 0.9115 0.5048 0.052 Uiso 1 1 calc R U
H37B H 0.5686 0.9649 0.5434 0.052 Uiso 1 1 calc R U
H37C H 0.5595 0.9005 0.5773 0.052 Uiso 1 1 calc R U
C34 C 0.9209(5) 0.35618(17) 0.77142(18) 0.0307(9) Uani 1 1 d . .
H34A H 0.9560 0.3265 0.8060 0.046 Uiso 1 1 calc R U
H34B H 0.8481 0.3366 0.7338 0.046 Uiso 1 1 calc R U
H34C H 0.8483 0.3880 0.7880 0.046 Uiso 1 1 calc R U
C29 C 0.2522(5) 0.34464(19) 0.2511(2) 0.0436(11) Uani 1 1 d . .
H29A H 0.3109 0.3233 0.2901 0.065 Uiso 1 1 calc R U
H29B H 0.2196 0.3159 0.2154 0.065 Uiso 1 1 calc R U
H29C H 0.1415 0.3647 0.2610 0.065 Uiso 1 1 calc R U
C38 C 0.9062(6) 0.92324(16) 0.5533(2) 0.0431(12) Uani 1 1 d . .
H38A H 0.9098 0.9042 0.5962 0.065 Uiso 1 1 calc R U
H38B H 0.9008 0.9670 0.5582 0.065 Uiso 1 1 calc R U
H38C H 1.0163 0.9124 0.5347 0.065 Uiso 1 1 calc R U
C28 C 0.2942(7) 0.42251(18) 0.1687(2) 0.0505(14) Uani 1 1 d . .
H28A H 0.1849 0.4440 0.1777 0.076 Uiso 1 1 calc R U
H28B H 0.2595 0.3924 0.1344 0.076 Uiso 1 1 calc R U
H28C H 0.3803 0.4512 0.1540 0.076 Uiso 1 1 calc R U

loop_
_atom_site_aniso_label
_atom_site_aniso_U_11
_atom_site_aniso_U_22
_atom_site_aniso_U_33
_atom_site_aniso_U_23
_atom_site_aniso_U_13
_atom_site_aniso_U_12
Au1 0.01594(9) 0.01352(10) 0.01796(10) -0.00030(5) 0.00680(6) -0.00022(5)
N1 0.0195(15) 0.0127(16) 0.0151(16) 0.0011(11) 0.0095(12) -0.0007(11)
F1 0.0352(12) 0.0272(12) 0.0490(15) 0.0189(11) 0.0000(11) -0.0031(10)
F2 0.0398(13) 0.0289(12) 0.0424(14) -0.0181(11) -0.0014(11) 0.0079(10)
N3 0.0175(14) 0.0167(15) 0.0200(16) 0.0004(12) 0.0084(11) 0.0009(12)
N2 0.0155(14) 0.0159(15) 0.0169(15) -0.0030(12) 0.0062(11) 0.0010(11)
C7 0.0146(17) 0.0197(18) 0.0197(19) 0.0011(15) 0.0123(14) 0.0008(14)
C9 0.0148(16) 0.0217(18) 0.0182(19) -0.0013(15) 0.0087(14) -0.0016(14)
C1 0.0155(17) 0.0201(18) 0.024(2) 0.0003(15) 0.0111(14) 0.0016(14)
C15 0.0166(16) 0.0188(18) 0.0199(18) 0.0006(14) 0.0087(14) 0.0014(14)
C10 0.0177(17) 0.0129(16) 0.025(2) 0.0016(14) 0.0135(14) -0.0002(13)
C6 0.0137(16) 0.0235(19) 0.0183(18) -0.0040(15) 0.0076(13) 0.0008(14)
C8 0.0123(16) 0.020(2) 0.024(2) 0.0012(14) 0.0101(14) -0.0003(13)
C16 0.0144(17) 0.0140(19) 0.022(2) -0.0009(14) 0.0003(14) 0.0003(12)
C11 0.0186(17) 0.0130(17) 0.0224(19) 0.0014(15) 0.0091(14) 0.0012(14)
C2 0.0174(16) 0.0147(17) 0.0202(19) -0.0054(15) 0.0075(14) -0.0002(14)
C21 0.0164(16) 0.0210(19) 0.028(2) 0.0016(16) 0.0024(14) -0.0011(14)
C12 0.0120(17) 0.024(2) 0.024(2) 0.0027(14) 0.0084(15) 0.0010(13)
C5 0.0188(17) 0.0173(18) 0.025(2) 0.0031(15) 0.0086(14) 0.0006(14)
C14 0.0195(17) 0.0173(18) 0.0215(19) -0.0016(14) 0.0073(14) -0.0015(14)
C17 0.0173(17) 0.0210(19) 0.027(2) -0.0032(15) 0.0048(14) 0.0007(14)
C13 0.0183(17) 0.0237(19) 0.0189(18) -0.0009(15) 0.0056(14) -0.0022(14)
C4 0.0190(17) 0.0250(19) 0.0162(18) 0.0011(15) 0.0046(13) 0.0008(14)
C27 0.0222(17) 0.0206(19) 0.0195(19) 0.0014(15) 0.0029(14) -0.0010(14)
C39 0.0250(19) 0.019(2) 0.025(2) -0.0002(15) 0.0050(15) 0.0024(14)
C3 0.0201(18) 0.022(2) 0.024(2) -0.0039(14) 0.0093(16) 0.0010(13)
C20 0.0215(19) 0.021(2) 0.040(2) 0.0078(18) -0.0028(16) -0.0016(15)
C23 0.0218(18) 0.0216(19) 0.0190(19) -0.0029(15) 0.0062(14) 0.0009(14)
C24 0.0260(18) 0.0209(18) 0.0182(18) 0.0030(15) 0.0089(14) -0.0007(15)
C35 0.0276(19) 0.0199(19) 0.0199(19) 0.0010(15) 0.0078(15) 0.0018(15)
C18 0.0192(18) 0.026(2) 0.037(2) -0.0129(17) -0.0008(16) 0.0022(15)
C26 0.0253(18) 0.0218(19) 0.0174(18) -0.0022(15) 0.0053(14) 0.0040(15)
C31 0.0286(19) 0.0203(19) 0.0200(19) -0.0026(15) 0.0037(15) 0.0011(15)
C25 0.0176(17) 0.018(2) 0.0248(19) -0.0024(14) 0.0090(14) 0.0007(13)
C22 0.0162(17) 0.0132(19) 0.0231(19) -0.0009(13) 0.0124(14) -0.0007(12)
C19 0.0238(19) 0.0113(19) 0.053(3) 0.0000(18) -0.0035(18) 0.0022(15)
C32 0.040(2) 0.026(2) 0.025(2) 0.0044(18) -0.0001(17) 0.0001(18)
C36 0.049(3) 0.0152(19) 0.035(3) 0.0025(15) 0.017(2) -0.0035(16)
C33 0.038(2) 0.023(2) 0.027(2) 0.0070(17) 0.0083(17) 0.0108(17)
C30 0.039(2) 0.041(3) 0.029(2) -0.0115(19) 0.0117(18) 0.0039(19)
C37 0.046(2) 0.0197(19) 0.043(3) 0.0034(18) 0.024(2) 0.0090(17)
C34 0.036(2) 0.032(2) 0.026(2) 0.0057(17) 0.0124(17) -0.0011(18)
C29 0.050(3) 0.044(3) 0.040(3) -0.021(2) 0.019(2) -0.023(2)
C38 0.047(3) 0.020(2) 0.057(3) -0.0078(19) -0.010(2) -0.0030(18)
C28 0.072(3) 0.033(2) 0.038(3) -0.014(2) -0.021(2) 0.006(2)

loop_
_atom_type_symbol
_atom_type_description
_atom_type_scat_dispersion_real
_atom_type_scat_dispersion_imag
_atom_type_scat_source
C C 0.0033 0.0016 'International Tables Vol C Tables 4.2.6.8 and 6.1.1.4'
H H 0.0000 0.0000 'International Tables Vol C Tables 4.2.6.8 and 6.1.1.4'
N N 0.0061 0.0033 'International Tables Vol C Tables 4.2.6.8 and 6.1.1.4'
F F 0.0171 0.0103 'International Tables Vol C Tables 4.2.6.8 and 6.1.1.4'
Au Au -2.0133 8.8022 'International Tables Vol C Tables 4.2.6.8 and 6.1.1.4'

loop_
_geom_angle_atom_site_label_1
_geom_angle_atom_site_label_2
_geom_angle_atom_site_label_3
_geom_angle
C16 Au1 N1 178.80(11)
C16 Au1 C10 100.52(13)
N1 Au1 C10 79.45(12)
C16 Au1 C1 100.56(13)
N1 Au1 C1 79.47(12)
C10 Au1 C1 158.92(16)
C9 N1 C7 120.6(3)
C9 N1 Au1 119.7(2)
C7 N1 Au1 119.7(2)
C9 N3 C8 115.1(3)
C7 N2 C8 115.0(3)
N2 C7 N1 121.2(3)
N2 C7 C6 126.6(3)
N1 C7 C6 112.2(3)
N3 C9 N1 121.6(3)
N3 C9 C15 126.5(3)
N1 C9 C15 112.0(3)
C2 C1 C6 117.0(3)
C2 C1 Au1 131.4(3)
C6 C1 Au1 111.6(2)
C14 C15 C10 121.3(3)
C14 C15 C9 121.2(3)
C10 C15 C9 117.6(3)
C11 C10 C15 117.5(3)
C11 C10 Au1 131.2(3)
C15 C10 Au1 111.3(2)
C5 C6 C1 121.3(3)
C5 C6 C7 121.7(3)
C1 C6 C7 117.0(3)
N3 C8 N2 126.6(4)
N3 C8 C22 116.5(3)
N2 C8 C22 116.9(3)
C17 C16 C21 117.7(4)
C17 C16 Au1 120.3(3)
C21 C16 Au1 122.0(3)
C12 C11 C10 122.0(3)
C12 C11 H11 119.0
C10 C11 H11 119.0
C3 C2 C1 122.4(3)
C3 C2 H2 118.8
C1 C2 H2 118.8
C20 C21 C16 119.5(4)
C20 C21 H21 120.2
C16 C21 H21 120.2
C11 C12 C13 118.6(3)
C11 C12 C35 119.1(3)
C13 C12 C35 122.2(3)
C4 C5 C6 119.3(3)
C4 C5 H5 120.4
C6 C5 H5 120.4
C13 C14 C15 119.4(3)
C13 C14 H14 120.3
C15 C14 H14 120.3
C18 C17 C16 119.6(3)
C18 C17 H17 120.2
C16 C17 H17 120.2
C14 C13 C12 121.1(3)
C14 C13 H13 119.4
C12 C13 H13 119.4
C5 C4 C3 121.6(3)
C5 C4 H4 119.2
C3 C4 H4 119.2
C26 C27 C22 120.9(3)
C26 C27 H27 119.6
C22 C27 H27 119.6
C25 C39 C36 113.3(3)
C25 C39 C38 109.9(3)
C36 C39 C38 108.1(4)
C25 C39 C37 108.7(3)
C36 C39 C37 108.0(3)
C38 C39 C37 108.7(3)
C4 C3 C2 118.4(3)
C4 C3 C31 122.3(3)
C2 C3 C31 119.3(3)
F1 C20 C21 118.6(4)
F1 C20 C19 117.8(4)
C21 C20 C19 123.6(4)
C24 C23 C22 121.0(3)
C24 C23 H23 119.5
C22 C23 H23 119.5
C23 C24 C25 121.7(3)
C23 C24 H24 119.2
C25 C24 H24 119.2
C32 C35 C12 112.4(3)
C32 C35 C34 108.7(3)
C12 C35 C34 108.1(3)
C32 C35 C33 108.6(3)
C12 C35 C33 110.6(3)
C34 C35 C33 108.4(3)
C19 C18 F2 118.0(3)
C19 C18 C17 123.9(4)
F2 C18 C17 118.2(3)
C27 C26 C25 122.2(3)
C27 C26 H26 118.9
C25 C26 H26 118.9
C28 C31 C29 109.0(3)
C28 C31 C3 112.5(3)
C29 C31 C3 111.2(3)
C28 C31 C30 107.8(3)
C29 C31 C30 107.9(3)
C3 C31 C30 108.2(3)
C24 C25 C26 116.1(4)
C24 C25 C39 123.4(3)
C26 C25 C39 120.5(3)
C23 C22 C27 118.1(4)
C23 C22 C8 121.5(3)
C27 C22 C8 120.4(3)
C18 C19 C20 115.7(4)
C18 C19 H19 122.2
C20 C19 H19 122.2
C35 C32 H32A 109.5
C35 C32 H32B 109.5
H32A C32 H32B 109.5
C35 C32 H32C 109.5
H32A C32 H32C 109.5
H32B C32 H32C 109.5
C39 C36 H36A 109.5
C39 C36 H36B 109.5
H36A C36 H36B 109.5
C39 C36 H36C 109.5
H36A C36 H36C 109.5
H36B C36 H36C 109.5
C35 C33 H33A 109.5
C35 C33 H33B 109.5
H33A C33 H33B 109.5
C35 C33 H33C 109.5
H33A C33 H33C 109.5
H33B C33 H33C 109.5
C31 C30 H30A 109.5
C31 C30 H30B 109.5
H30A C30 H30B 109.5
C31 C30 H30C 109.5
H30A C30 H30C 109.5
H30B C30 H30C 109.5
C39 C37 H37A 109.5
C39 C37 H37B 109.5
H37A C37 H37B 109.5
C39 C37 H37C 109.5
H37A C37 H37C 109.5
H37B C37 H37C 109.5
C35 C34 H34A 109.5
C35 C34 H34B 109.5
H34A C34 H34B 109.5
C35 C34 H34C 109.5
H34A C34 H34C 109.5
H34B C34 H34C 109.5
C31 C29 H29A 109.5
C31 C29 H29B 109.5
H29A C29 H29B 109.5
C31 C29 H29C 109.5
H29A C29 H29C 109.5
H29B C29 H29C 109.5
C39 C38 H38A 109.5
C39 C38 H38B 109.5
H38A C38 H38B 109.5
C39 C38 H38C 109.5
H38A C38 H38C 109.5
H38B C38 H38C 109.5
C31 C28 H28A 109.5
C31 C28 H28B 109.5
H28A C28 H28B 109.5
C31 C28 H28C 109.5
H28A C28 H28C 109.5
H28B C28 H28C 109.5

loop_
_geom_bond_atom_site_label_1
_geom_bond_atom_site_label_2
_geom_bond_distance
Au1 C16 2.003(4)
Au1 N1 2.008(3)
Au1 C10 2.085(4)
Au1 C1 2.086(4)
N1 C9 1.343(5)
N1 C7 1.348(4)
F1 C20 1.360(4)
F2 C18 1.364(4)
N3 C9 1.320(4)
N3 C8 1.348(4)
N2 C7 1.326(4)
N2 C8 1.355(4)
C7 C6 1.465(5)
C9 C15 1.461(5)
C1 C2 1.396(5)
C1 C6 1.418(5)
C15 C14 1.395(5)
C15 C10 1.411(5)
C10 C11 1.399(5)
C6 C5 1.390(5)
C8 C22 1.471(5)
C16 C17 1.400(5)
C16 C21 1.402(5)
C11 C12 1.396(5)
C11 H11 0.9500
C2 C3 1.396(5)
C2 H2 0.9500
C21 C20 1.369(5)
C21 H21 0.9500
C12 C13 1.397(4)
C12 C35 1.536(5)
C5 C4 1.382(5)
C5 H5 0.9500
C14 C13 1.384(5)
C14 H14 0.9500
C17 C18 1.372(5)
C17 H17 0.9500
C13 H13 0.9500
C4 C3 1.387(4)
C4 H4 0.9500
C27 C26 1.364(5)
C27 C22 1.394(5)
C27 H27 0.9500
C39 C25 1.515(5)
C39 C36 1.527(5)
C39 C38 1.539(5)
C39 C37 1.541(5)
C3 C31 1.537(5)
C20 C19 1.381(6)
C23 C24 1.378(5)
C23 C22 1.387(5)
C23 H23 0.9500
C24 C25 1.403(5)
C24 H24 0.9500
C35 C32 1.525(5)
C35 C34 1.537(5)
C35 C33 1.537(5)
C18 C19 1.363(6)
C26 C25 1.410(5)
C26 H26 0.9500
C31 C28 1.519(5)
C31 C29 1.528(5)
C31 C30 1.539(5)
C19 H19 0.9500
C32 H32A 0.9800
C32 H32B 0.9800
C32 H32C 0.9800
C36 H36A 0.9800
C36 H36B 0.9800
C36 H36C 0.9800
C33 H33A 0.9800
C33 H33B 0.9800
C33 H33C 0.9800
C30 H30A 0.9800
C30 H30B 0.9800
C30 H30C 0.9800
C37 H37A 0.9800
C37 H37B 0.9800
C37 H37C 0.9800
C34 H34A 0.9800
C34 H34B 0.9800
C34 H34C 0.9800
C29 H29A 0.9800
C29 H29B 0.9800
C29 H29C 0.9800
C38 H38A 0.9800
C38 H38B 0.9800
C38 H38C 0.9800
C28 H28A 0.9800
C28 H28B 0.9800
C28 H28C 0.9800
